data_4001437
loop_
_publ_author_name
'Jeannin, Olivier'
'Cl\'erac, Rodolphe'
'Fourmigu\'e, Marc'

_publ_section_title
;
 Phase Competition and Weak Hydrogen Bonding in the Giant Hysteresis of an
 S = 1/2 Nickel Dithiolene Complex: Combined Structural and Magnetic
 Studies
;
_journal_issue 24
_journal_name_full 'Chemistry of Materials'
_journal_page_first 5946
_journal_paper_doi 10.1021/cm071652q
_journal_volume 19
_journal_year 2007
_chemical_formula_moiety 'C8 F6 N2 Ni S4, C10 H10 Co'
_chemical_formula_sum 'C18 H10 Co F6 N2 Ni S4'
_chemical_formula_weight 614.16
_chemical_name_common 'Cp2Co, Ni(tfadt)2'
_chemical_name_systematic
;
 ?
;
_space_group_IT_number 2
_symmetry_cell_setting triclinic
_symmetry_space_group_name_Hall '-P 1'
_symmetry_space_group_name_H-M 'P -1'
_atom_sites_solution_hydrogens geom
_atom_sites_solution_primary direct
_atom_sites_solution_secondary difmap
_audit_creation_method SHELXL-97
_cell_angle_alpha 74.405(5)
_cell_angle_beta 83.095(5)
_cell_angle_gamma 76.063(5)
_cell_formula_units_Z 2
_cell_length_a 7.859(5)
_cell_length_b 11.601(5)
_cell_length_c 12.792(5)
_cell_measurement_reflns_used 7157
_cell_measurement_temperature 200(2)
_cell_measurement_theta_max 25.3
_cell_measurement_theta_min 1.6
_cell_volume 1088.3(9)
_computing_cell_refinement 'CELL, Stoe-IPDS'
_computing_data_collection 'EXPOSE, Stoe-IPDS'
_computing_data_reduction 'INTEGRATE, Stoe-IPDS'
_computing_structure_refinement 'SHELXL-97 (Sheldrick, 1997)'
_computing_structure_solution 'SHELXS-97 (Sheldrick, 1997)'
_diffrn_ambient_temperature 200(2)
_diffrn_detector_area_resol_mean 6.66
_diffrn_measured_fraction_theta_full 0.912
_diffrn_measured_fraction_theta_max 0.912
_diffrn_measurement_device_type 'STOE IPDS'
_diffrn_measurement_method 'Oscillation, phi incr. 1.8 deg'
_diffrn_radiation_monochromator graphite
_diffrn_radiation_source 'fine-focus sealed tube'
_diffrn_radiation_type MoK\a
_diffrn_radiation_wavelength 0.71073
_diffrn_reflns_av_R_equivalents 0.1248
_diffrn_reflns_av_sigmaI/netI 0.1145
_diffrn_reflns_limit_h_max 9
_diffrn_reflns_limit_h_min -9
_diffrn_reflns_limit_k_max 14
_diffrn_reflns_limit_k_min -14
_diffrn_reflns_limit_l_max 15
_diffrn_reflns_limit_l_min -15
_diffrn_reflns_number 12593
_diffrn_reflns_theta_full 26.01
_diffrn_reflns_theta_max 26.01
_diffrn_reflns_theta_min 1.66
_exptl_absorpt_coefficient_mu 2.071
_exptl_absorpt_correction_T_max 0.9240
_exptl_absorpt_correction_T_min 0.6599
_exptl_absorpt_correction_type gaussian
_exptl_absorpt_process_details
;
a grid of  8 x  8 x  8 =   512 sampling points was used
;
_exptl_crystal_colour black
_exptl_crystal_density_diffrn 1.874
_exptl_crystal_density_method 'not measured'
_exptl_crystal_description needle
_exptl_crystal_F_000 610
_exptl_crystal_size_max 0.42
_exptl_crystal_size_mid 0.114
_exptl_crystal_size_min 0.038
_refine_diff_density_max 0.718
_refine_diff_density_min -0.607
_refine_diff_density_rms 0.141
_refine_ls_extinction_method none
_refine_ls_goodness_of_fit_ref 0.923
_refine_ls_hydrogen_treatment constr
_refine_ls_matrix_type full
_refine_ls_number_parameters 289
_refine_ls_number_reflns 3916
_refine_ls_number_restraints 0
_refine_ls_restrained_S_all 0.923
_refine_ls_R_factor_all 0.1145
_refine_ls_R_factor_gt 0.0652
_refine_ls_shift/su_max 0.000
_refine_ls_shift/su_mean 0.000
_refine_ls_structure_factor_coef Fsqd
_refine_ls_weighting_details 'calc w=1/[\s^2^(Fo^2^)+(0.1111P)^2^+0.0000P] where P=(Fo^2^+2Fc^2^)/3'
_refine_ls_weighting_scheme calc
_refine_ls_wR_factor_gt 0.1646
_refine_ls_wR_factor_ref 0.1879
_reflns_number_gt 2262
_reflns_number_total 3916
_reflns_threshold_expression >2sigma(I)
_cod_data_source_file cm071652q-file006.cif
_cod_data_source_block Co200Kup
_cod_depositor_comments
;
The following automatic conversions were performed:

'_refine_ls_hydrogen_treatment' value 'constr.' was replaced with the
value 'constr' as specified in the replacement file
'src/cod-tools/trunk/data/replacement-values/replacement_values.lst'.

Automatic conversion script
Id: cif_fix_values 5376 2017-05-30 11:51:03Z andrius 
;
_cod_original_sg_symbol_H-M P-1
_cod_database_code 4001437
_exptl_absorpt_correction_t_ave 0.8800

loop_
_symmetry_equiv_pos_as_xyz
'x, y, z'
'-x, -y, -z'

loop_
_atom_site_label
_atom_site_type_symbol
_atom_site_fract_x
_atom_site_fract_y
_atom_site_fract_z
_atom_site_U_iso_or_equiv
_atom_site_adp_type
_atom_site_occupancy
_atom_site_symmetry_multiplicity
_atom_site_calc_flag
_atom_site_refinement_flags
Ni Ni -0.18074(12) -0.09242(9) 0.02660(7) 0.0359(3) Uani 1 1 d .
Co Co 0.35924(14) -0.38875(10) 0.74521(8) 0.0422(3) Uani 1 1 d .
S1 S -0.0364(3) -0.27113(19) 0.10112(15) 0.0477(5) Uani 1 1 d .
S2 S -0.2127(3) -0.03669(18) 0.17616(14) 0.0422(5) Uani 1 1 d .
S3 S -0.3122(3) 0.08913(17) -0.05195(14) 0.0392(5) Uani 1 1 d .
S4 S -0.1664(3) -0.15382(19) -0.11878(16) 0.0486(5) Uani 1 1 d .
C1 C -0.0371(10) -0.2683(8) 0.2360(6) 0.045(2) Uani 1 1 d .
C2 C -0.1158(10) -0.1666(8) 0.2673(6) 0.0419(18) Uani 1 1 d .
C3 C 0.0508(11) -0.3801(9) 0.3047(7) 0.053(2) Uani 1 1 d .
C4 C -0.1232(12) -0.1592(8) 0.3835(6) 0.052(2) Uani 1 1 d .
C5 C -0.2682(10) -0.0273(7) -0.2110(5) 0.0376(17) Uani 1 1 d .
C6 C -0.3316(9) 0.0799(7) -0.1826(5) 0.0343(16) Uani 1 1 d .
C7 C -0.4185(11) 0.1917(7) -0.2537(6) 0.0443(19) Uani 1 1 d .
C8 C -0.2847(12) -0.0462(7) -0.3208(6) 0.049(2) Uani 1 1 d .
C1A C 0.5066(19) -0.3761(14) 0.8594(7) 0.100(5) Uani 1 1 d .
H1A H 0.5927 -0.3304 0.8466 0.120 Uiso 1 1 calc R
C2A C 0.5280(14) -0.5037(10) 0.8548(7) 0.065(3) Uani 1 1 d .
H2A H 0.6322 -0.5555 0.8383 0.078 Uiso 1 1 calc R
C3A C 0.3670(14) -0.5328(9) 0.8791(7) 0.060(2) Uani 1 1 d .
H3A H 0.3449 -0.6092 0.8833 0.071 Uiso 1 1 calc R
C4A C 0.2433(15) -0.4339(10) 0.8962(7) 0.072(3) Uani 1 1 d .
H4A H 0.1240 -0.4319 0.9109 0.086 Uiso 1 1 calc R
C5A C 0.3216(17) -0.3366(9) 0.8884(7) 0.068(3) Uani 1 1 d .
H5A H 0.2658 -0.2602 0.8996 0.081 Uiso 1 1 calc R
C6A C 0.2889(12) -0.4414(8) 0.6199(6) 0.051(2) Uani 1 1 d .
H6A H 0.2632 -0.5166 0.6235 0.061 Uiso 1 1 calc R
C7A C 0.1664(13) -0.3364(9) 0.6385(7) 0.059(2) Uani 1 1 d .
H7A H 0.0469 -0.3301 0.6563 0.070 Uiso 1 1 calc R
C8A C 0.2577(17) -0.2449(9) 0.6253(8) 0.073(3) Uani 1 1 d .
H8A H 0.2088 -0.1659 0.6328 0.088 Uiso 1 1 calc R
C9A C 0.4366(17) -0.2897(11) 0.5986(7) 0.075(3) Uani 1 1 d .
H9A H 0.5258 -0.2466 0.5858 0.090 Uiso 1 1 calc R
C10A C 0.4541(12) -0.4137(10) 0.5951(6) 0.059(3) Uani 1 1 d .
H10A H 0.5573 -0.4667 0.5792 0.071 Uiso 1 1 calc R
N1 N 0.1203(10) -0.4723(8) 0.3565(6) 0.068(2) Uani 1 1 d .
N2 N -0.4875(12) 0.2830(7) -0.3046(6) 0.067(2) Uani 1 1 d .
F1 F 0.0327(9) -0.1742(10) 0.4181(5) 0.128(3) Uani 1 1 d .
F2 F -0.1803(12) -0.2526(7) 0.4522(4) 0.112(3) Uani 1 1 d .
F3 F -0.2223(11) -0.0626(6) 0.4050(5) 0.115(3) Uani 1 1 d .
F4 F -0.1383(11) -0.0875(10) -0.3657(5) 0.161(5) Uani 1 1 d .
F5 F -0.3576(9) 0.0501(5) -0.3912(4) 0.089(2) Uani 1 1 d .
F6 F -0.3846(18) -0.1233(9) -0.3140(5) 0.174(5) Uani 1 1 d .

loop_
_atom_site_aniso_label
_atom_site_aniso_U_11
_atom_site_aniso_U_22
_atom_site_aniso_U_33
_atom_site_aniso_U_23
_atom_site_aniso_U_13
_atom_site_aniso_U_12
Ni 0.0368(6) 0.0402(5) 0.0304(5) -0.0100(4) -0.0024(4) -0.0058(4)
Co 0.0442(7) 0.0479(7) 0.0323(5) -0.0109(4) -0.0029(4) -0.0047(5)
S1 0.0531(13) 0.0437(11) 0.0396(10) -0.0104(8) -0.0027(9) 0.0025(10)
S2 0.0487(12) 0.0450(11) 0.0335(9) -0.0127(8) -0.0049(8) -0.0069(9)
S3 0.0452(11) 0.0385(10) 0.0362(9) -0.0138(8) -0.0040(8) -0.0075(9)
S4 0.0637(14) 0.0418(11) 0.0376(9) -0.0155(8) -0.0104(9) 0.0033(10)
C1 0.033(4) 0.052(5) 0.043(4) -0.004(4) -0.006(3) -0.006(4)
C2 0.036(4) 0.054(5) 0.038(4) -0.009(3) -0.004(3) -0.015(4)
C3 0.039(5) 0.064(6) 0.048(4) -0.006(4) 0.002(4) -0.009(4)
C4 0.059(6) 0.058(5) 0.038(4) -0.016(4) -0.009(4) -0.006(5)
C5 0.043(4) 0.044(4) 0.030(3) -0.012(3) -0.003(3) -0.013(4)
C6 0.031(4) 0.038(4) 0.034(3) -0.009(3) -0.004(3) -0.007(3)
C7 0.050(5) 0.039(5) 0.046(4) -0.017(4) -0.005(4) -0.006(4)
C8 0.068(6) 0.034(4) 0.047(4) -0.019(4) -0.010(4) -0.003(4)
C1A 0.128(12) 0.165(14) 0.031(5) 0.013(6) -0.024(6) -0.110(11)
C2A 0.065(7) 0.084(7) 0.039(4) -0.011(5) -0.011(4) -0.005(6)
C3A 0.074(7) 0.056(6) 0.042(4) -0.001(4) -0.009(5) -0.014(5)
C4A 0.078(7) 0.083(8) 0.046(5) -0.021(5) 0.012(5) -0.004(6)
C5A 0.101(9) 0.051(6) 0.056(5) -0.028(5) -0.004(6) -0.009(6)
C6A 0.058(6) 0.052(5) 0.047(4) -0.018(4) -0.011(4) -0.009(4)
C7A 0.051(5) 0.060(6) 0.060(5) -0.008(4) -0.018(4) -0.003(5)
C8A 0.108(10) 0.050(6) 0.059(6) -0.001(5) -0.030(6) -0.015(6)
C9A 0.096(9) 0.110(9) 0.037(5) 0.000(5) -0.004(5) -0.076(8)
C10A 0.051(5) 0.097(8) 0.034(4) -0.019(4) -0.007(4) -0.019(5)
N1 0.049(5) 0.069(5) 0.065(5) 0.007(4) -0.006(4) 0.002(4)
N2 0.080(6) 0.051(5) 0.059(4) -0.005(4) -0.013(4) 0.006(4)
F1 0.087(5) 0.246(10) 0.069(4) -0.051(5) -0.031(4) -0.043(6)
F2 0.179(8) 0.114(6) 0.047(3) -0.016(3) 0.034(4) -0.064(6)
F3 0.181(8) 0.096(5) 0.056(3) -0.041(3) -0.041(4) 0.033(5)
F4 0.138(7) 0.241(10) 0.074(4) -0.100(6) -0.041(5) 0.104(7)
F5 0.139(6) 0.075(4) 0.045(3) -0.018(3) -0.037(3) 0.014(4)
F6 0.361(16) 0.167(8) 0.060(4) -0.016(5) -0.039(7) -0.185(10)

loop_
_atom_type_symbol
_atom_type_description
_atom_type_scat_dispersion_real
_atom_type_scat_dispersion_imag
_atom_type_scat_source
C C 0.0033 0.0016 'International Tables Vol C Tables 4.2.6.8 and 6.1.1.4'
H H 0.0000 0.0000 'International Tables Vol C Tables 4.2.6.8 and 6.1.1.4'
N N 0.0061 0.0033 'International Tables Vol C Tables 4.2.6.8 and 6.1.1.4'
F F 0.0171 0.0103 'International Tables Vol C Tables 4.2.6.8 and 6.1.1.4'
S S 0.1246 0.1234 'International Tables Vol C Tables 4.2.6.8 and 6.1.1.4'
Co Co 0.3494 0.9721 'International Tables Vol C Tables 4.2.6.8 and 6.1.1.4'
Ni Ni 0.3393 1.1124 'International Tables Vol C Tables 4.2.6.8 and 6.1.1.4'

loop_
_geom_angle_atom_site_label_1
_geom_angle_atom_site_label_2
_geom_angle_atom_site_label_3
_geom_angle
S1 Ni S3 176.90(10)
S1 Ni S4 87.57(8)
S3 Ni S4 91.96(8)
S1 Ni S2 92.10(8)
S3 Ni S2 88.60(8)
S4 Ni S2 175.60(10)
C8A Co C2A 160.8(5)
C8A Co C4A 124.5(5)
C2A Co C4A 67.2(4)
C8A Co C1A 123.4(5)
C2A Co C1A 42.5(5)
C4A Co C1A 68.7(5)
C8A Co C9A 40.9(5)
C2A Co C9A 123.7(5)
C4A Co C9A 161.8(5)
C1A Co C9A 108.5(4)
C8A Co C7A 39.9(4)
C2A Co C7A 157.7(4)
C4A Co C7A 107.1(4)
C1A Co C7A 157.9(6)
C9A Co C7A 68.4(4)
C8A Co C6A 67.6(4)
C2A Co C6A 122.0(4)
C4A Co C6A 120.8(4)
C1A Co C6A 160.3(6)
C9A Co C6A 68.0(4)
C7A Co C6A 40.7(3)
C8A Co C3A 159.1(5)
C2A Co C3A 39.3(4)
C4A Co C3A 39.2(4)
C1A Co C3A 68.4(4)
C9A Co C3A 158.1(5)
C7A Co C3A 122.9(4)
C6A Co C3A 107.2(4)
C8A Co C10A 68.2(4)
C2A Co C10A 107.6(4)
C4A Co C10A 155.4(5)
C1A Co C10A 124.8(5)
C9A Co C10A 41.0(4)
C7A Co C10A 68.1(4)
C6A Co C10A 39.9(4)
C3A Co C10A 121.7(4)
C8A Co C5A 109.1(4)
C2A Co C5A 69.2(4)
C4A Co C5A 39.8(4)
C1A Co C5A 41.7(5)
C9A Co C5A 126.2(5)
C7A Co C5A 121.2(4)
C6A Co C5A 155.9(5)
C3A Co C5A 66.8(4)
C10A Co C5A 163.3(5)
C1 S1 Ni 103.5(3)
C2 S2 Ni 103.2(3)
C6 S3 Ni 103.6(2)
C5 S4 Ni 104.0(3)
C2 C1 C3 125.7(7)
C2 C1 S1 119.8(6)
C3 C1 S1 114.6(6)
C1 C2 C4 122.3(7)
C1 C2 S2 121.3(6)
C4 C2 S2 116.4(6)
N1 C3 C1 177.0(10)
F3 C4 F1 109.1(8)
F3 C4 F2 105.4(8)
F1 C4 F2 101.2(8)
F3 C4 C2 115.6(7)
F1 C4 C2 112.6(8)
F2 C4 C2 111.8(7)
C6 C5 C8 124.2(6)
C6 C5 S4 120.3(5)
C8 C5 S4 115.4(5)
C5 C6 C7 124.9(6)
C5 C6 S3 120.0(5)
C7 C6 S3 115.1(5)
N2 C7 C6 175.8(8)
F4 C8 F5 105.7(8)
F4 C8 F6 107.2(9)
F5 C8 F6 103.6(8)
F4 C8 C5 113.0(7)
F5 C8 C5 115.3(6)
F6 C8 C5 111.2(7)
C5A C1A C2A 104.8(9)
C5A C1A Co 69.9(5)
C2A C1A Co 68.7(5)
C3A C2A C1A 107.5(10)
C3A C2A Co 71.1(5)
C1A C2A Co 68.8(5)
C4A C3A C2A 110.4(10)
C4A C3A Co 69.7(5)
C2A C3A Co 69.7(5)
C3A C4A C5A 109.9(10)
C3A C4A Co 71.1(5)
C5A C4A Co 70.9(6)
C4A C5A C1A 107.3(9)
C4A C5A Co 69.2(5)
C1A C5A Co 68.4(5)
C10A C6A C7A 108.9(9)
C10A C6A Co 70.3(5)
C7A C6A Co 69.5(5)
C8A C7A C6A 107.2(9)
C8A C7A Co 69.2(5)
C6A C7A Co 69.8(4)
C7A C8A C9A 109.5(10)
C7A C8A Co 70.8(5)
C9A C8A Co 70.1(6)
C8A C9A C10A 106.7(9)
C8A C9A Co 69.0(6)
C10A C9A Co 70.1(5)
C6A C10A C9A 107.7(9)
C6A C10A Co 69.8(5)
C9A C10A Co 68.9(5)

loop_
_geom_bond_atom_site_label_1
_geom_bond_atom_site_label_2
_geom_bond_distance
Ni S1 2.135(2)
Ni S3 2.139(2)
Ni S4 2.145(2)
Ni S2 2.148(2)
Co C8A 2.013(9)
Co C2A 2.023(9)
Co C4A 2.024(9)
Co C1A 2.025(9)
Co C9A 2.027(9)
Co C7A 2.034(8)
Co C6A 2.038(8)
Co C3A 2.041(9)
Co C10A 2.044(8)
Co C5A 2.046(9)
S1 C1 1.733(8)
S2 C2 1.711(8)
S3 C6 1.731(7)
S4 C5 1.708(7)
C1 C2 1.333(11)
C1 C3 1.426(11)
C2 C4 1.506(10)
C3 N1 1.142(11)
C4 F3 1.277(10)
C4 F1 1.309(10)
C4 F2 1.333(11)
C5 C6 1.352(10)
C5 C8 1.504(9)
C6 C7 1.436(10)
C7 N2 1.131(10)
C8 F4 1.268(11)
C8 F5 1.289(9)
C8 F6 1.305(11)
C1A C5A 1.450(17)
C1A C2A 1.466(17)
C2A C3A 1.366(14)
C3A C4A 1.362(13)
C4A C5A 1.386(15)
C6A C10A 1.391(13)
C6A C7A 1.415(12)
C7A C8A 1.383(14)
C8A C9A 1.411(16)
C9A C10A 1.425(15)
